data_2020089
loop_
_publ_author_name
'Gerhardt, Valeska'
'Bolte, Michael'

_publ_section_title
;
 Cocrystals of 2,6-dichloroaniline and 2,6-dichlorophenol plus three new
 pseudopolymorphs of their coformers
;
_journal_coeditor_code SK3598
_journal_issue 9
_journal_name_full 'Acta Crystallographica Section C'
_journal_page_first
;
;
_journal_paper_doi 10.1107/S2053229615015119
_journal_volume 71
_journal_year 2015
_chemical_formula_iupac 'C4 H7 N5, C4 H9 N O'
_chemical_formula_moiety 'C4 H7 N5, C4 H9 N O'
_chemical_formula_sum 'C8 H16 N6 O'
_chemical_formula_weight 212.27
_chemical_name_systematic
;
2,4-Diamino-6-methyl-1,3,5-triazine--<i>N</i>,<i>N</i>-dimethylacetamide (1/1)
;
_space_group_IT_number 43
_symmetry_cell_setting orthorhombic
_symmetry_space_group_name_Hall 'F 2 -2d'
_symmetry_space_group_name_H-M 'F d d 2'
_atom_sites_solution_hydrogens geom
_atom_sites_solution_primary direct
_atom_sites_solution_secondary difmap
_audit_creation_method SHELXL-97
_cell_angle_alpha 90.00
_cell_angle_beta 90.00
_cell_angle_gamma 90.00
_cell_formula_units_Z 16
_cell_length_a 23.198(3)
_cell_length_b 26.327(3)
_cell_length_c 7.2880(10)
_cell_measurement_reflns_used 8606
_cell_measurement_temperature 173(2)
_cell_measurement_theta_max 25.77
_cell_measurement_theta_min 3.505
_cell_volume 4451.0(10)
_computing_cell_refinement
;
X-AREA (Stoe & Cie, 2001)
;
_computing_data_collection
;
X-AREA (Stoe & Cie, 2001)
;
_computing_data_reduction
;
X-AREA (Stoe & Cie, 2001)
;
_computing_molecular_graphics
;
Mercury (Macrae <i>et al.</i>,  2008) and XP in SHELXTL-Plus (Sheldrick,
2008)
;
_computing_publication_material
;
publCIF (Westrip, 2010)
;
_computing_structure_refinement
;
SHELXL  (Sheldrick, 2008)
;
_computing_structure_solution
;
SHELXS97 (Sheldrick, 2008)
;
_diffrn_ambient_temperature 173(2)
_diffrn_measured_fraction_theta_full 0.997
_diffrn_measured_fraction_theta_max 0.995
_diffrn_measurement_device_type 'Stoe IPDS II two-circle'
_diffrn_measurement_method \w
_diffrn_radiation_monochromator 'Genix 3D multilayer optics'
_diffrn_radiation_source 'Genix 3D I\mS microfocus X-ray source'
_diffrn_radiation_type MoK\a
_diffrn_radiation_wavelength 0.71073
_diffrn_reflns_av_R_equivalents 0.1086
_diffrn_reflns_av_sigmaI/netI 0.0436
_diffrn_reflns_limit_h_max 28
_diffrn_reflns_limit_h_min -28
_diffrn_reflns_limit_k_max 31
_diffrn_reflns_limit_k_min -31
_diffrn_reflns_limit_l_max 8
_diffrn_reflns_limit_l_min -8
_diffrn_reflns_number 17579
_diffrn_reflns_theta_full 25.00
_diffrn_reflns_theta_max 25.64
_diffrn_reflns_theta_min 3.51
_diffrn_standards_number 0
_exptl_absorpt_coefficient_mu 0.091
_exptl_absorpt_correction_T_max 0.922
_exptl_absorpt_correction_T_min 0.884
_exptl_absorpt_correction_type multi-scan
_exptl_absorpt_process_details
;
(X-AREA; Stoe & Cie, 2001)
;
_exptl_crystal_colour colourless
_exptl_crystal_density_diffrn 1.267
_exptl_crystal_density_method 'not measured'
_exptl_crystal_description needle
_exptl_crystal_F_000 1824
_exptl_crystal_size_max 0.14
_exptl_crystal_size_mid 0.12
_exptl_crystal_size_min 0.08
_refine_diff_density_max 0.235
_refine_diff_density_min -0.279
_refine_ls_abs_structure_details -
_refine_ls_extinction_method none
_refine_ls_goodness_of_fit_ref 1.136
_refine_ls_hydrogen_treatment mixed
_refine_ls_matrix_type full
_refine_ls_number_parameters 148
_refine_ls_number_reflns 1139
_refine_ls_number_restraints 5
_refine_ls_restrained_S_all 1.133
_refine_ls_R_factor_all 0.0787
_refine_ls_R_factor_gt 0.0660
_refine_ls_shift/su_max 0.000
_refine_ls_shift/su_mean 0.000
_refine_ls_structure_factor_coef Fsqd
_refine_ls_weighting_details 'calc w=1/[\s^2^(Fo^2^)+(0.0846P)^2^+6.4135P] where P=(Fo^2^+2Fc^2^)/3'
_refine_ls_weighting_scheme calc
_refine_ls_wR_factor_gt 0.1531
_refine_ls_wR_factor_ref 0.1589
_reflns_number_gt 996
_reflns_number_total 1139
_reflns_threshold_expression I>2\s(I)
_cod_data_source_file sk3598sup1.cif
_cod_data_source_block I
_cod_database_code 2020089

loop_
_symmetry_equiv_pos_as_xyz
'x, y, z'
'-x, -y, z'
'x+1/4, -y+1/4, z+1/4'
'-x+1/4, y+1/4, z+1/4'
'x, y+1/2, z+1/2'
'-x, -y+1/2, z+1/2'
'x+1/4, -y+3/4, z+3/4'
'-x+1/4, y+3/4, z+3/4'
'x+1/2, y, z+1/2'
'-x+1/2, -y, z+1/2'
'x+3/4, -y+1/4, z+3/4'
'-x+3/4, y+1/4, z+3/4'
'x+1/2, y+1/2, z'
'-x+1/2, -y+1/2, z'
'x+3/4, -y+3/4, z+1/4'
'-x+3/4, y+3/4, z+1/4'

loop_
_atom_site_type_symbol
_atom_site_label
_atom_site_fract_x
_atom_site_fract_y
_atom_site_fract_z
_atom_site_U_iso_or_equiv
_atom_site_adp_type
_atom_site_calc_flag
_atom_site_refinement_flags
_atom_site_occupancy
_atom_site_symmetry_multiplicity
N N1 0.50038(16) 0.36665(13) 0.5231(5) 0.0230(9) Uani d . 1 1
C C2 0.50245(19) 0.41755(16) 0.5102(6) 0.0204(9) Uani d . 1 1
N N2 0.45481(15) 0.44296(14) 0.5518(6) 0.0247(9) Uani d D 1 1
H H21 0.4229(15) 0.4268(17) 0.584(7) 0.030 Uiso d D 1 1
H H22 0.451(2) 0.4764(10) 0.539(7) 0.030 Uiso d D 1 1
N N3 0.54958(16) 0.44451(13) 0.4587(6) 0.0229(8) Uani d . 1 1
C C4 0.59571(18) 0.41644(16) 0.4191(6) 0.0204(10) Uani d . 1 1
N N4 0.64339(16) 0.44023(15) 0.3637(6) 0.0285(10) Uani d D 1 1
H H41 0.6757(15) 0.4232(18) 0.346(8) 0.034 Uiso d D 1 1
H H42 0.642(2) 0.4728(11) 0.332(8) 0.034 Uiso d D 1 1
N N5 0.59932(17) 0.36526(14) 0.4306(6) 0.0258(9) Uani d . 1 1
C C6 0.5497(2) 0.34317(15) 0.4814(7) 0.0230(9) Uani d . 1 1
C C61 0.5499(2) 0.28668(17) 0.4904(10) 0.0388(13) Uani d . 1 1
H H61A 0.5882 0.2740 0.4571 0.058 Uiso calc R 1 1
H H61B 0.5212 0.2731 0.4047 0.058 Uiso calc R 1 1
H H61C 0.5404 0.2758 0.6154 0.058 Uiso calc R 1 1
C C1X 0.5649(3) 0.5457(3) 0.0886(10) 0.0545(17) Uani d . 1 1
H H1X1 0.5400 0.5731 0.0440 0.082 Uiso calc R 1 1
H H1X2 0.5452 0.5272 0.1870 0.082 Uiso calc R 1 1
H H1X3 0.5735 0.5223 -0.0124 0.082 Uiso calc R 1 1
C C2X 0.6213(3) 0.5683(2) 0.1627(8) 0.0471(15) Uani d . 1 1
O O2X 0.65926(18) 0.54120(14) 0.2260(7) 0.0509(11) Uani d . 1 1
N N3X 0.6268(3) 0.6178(2) 0.1502(8) 0.0600(16) Uani d . 1 1
C C4X 0.6817(4) 0.6403(3) 0.2137(11) 0.075(2) Uani d . 1 1
H H4X1 0.6805 0.6772 0.1973 0.112 Uiso calc R 1 1
H H4X2 0.7137 0.6262 0.1421 0.112 Uiso calc R 1 1
H H4X3 0.6874 0.6323 0.3439 0.112 Uiso calc R 1 1
C C5X 0.5813(4) 0.6515(3) 0.0847(14) 0.092(3) Uani d . 1 1
H H5X1 0.5951 0.6867 0.0872 0.138 Uiso calc R 1 1
H H5X2 0.5474 0.6482 0.1640 0.138 Uiso calc R 1 1
H H5X3 0.5709 0.6422 -0.0413 0.138 Uiso calc R 1 1

loop_
_atom_site_aniso_label
_atom_site_aniso_U_11
_atom_site_aniso_U_22
_atom_site_aniso_U_33
_atom_site_aniso_U_12
_atom_site_aniso_U_13
_atom_site_aniso_U_23
N1 0.0193(17) 0.0193(17) 0.031(2) -0.0009(15) 0.0003(16) 0.0028(17)
C2 0.019(2) 0.021(2) 0.021(2) -0.0024(18) -0.0004(18) 0.0011(19)
N2 0.0166(19) 0.0161(17) 0.042(2) 0.0027(16) 0.0080(18) 0.0042(18)
N3 0.0185(16) 0.0186(17) 0.032(2) -0.0002(16) 0.0032(15) 0.0046(18)
C4 0.015(2) 0.018(2) 0.028(2) -0.0005(17) -0.0015(19) -0.0011(19)
N4 0.0182(19) 0.0193(18) 0.048(3) 0.0029(16) 0.0025(19) 0.0050(18)
N5 0.0217(19) 0.0187(19) 0.037(2) 0.0019(15) 0.0018(18) 0.0018(18)
C6 0.022(2) 0.023(2) 0.024(2) 0.0007(19) -0.0029(18) 0.007(2)
C61 0.026(2) 0.021(2) 0.070(4) -0.003(2) 0.010(3) -0.002(3)
C1X 0.062(4) 0.045(3) 0.056(4) 0.000(3) -0.002(3) 0.004(3)
C2X 0.068(4) 0.038(3) 0.035(3) 0.003(3) 0.017(3) 0.006(3)
O2X 0.056(3) 0.036(2) 0.061(3) 0.0007(19) 0.001(2) 0.018(2)
N3X 0.092(4) 0.038(3) 0.050(4) 0.006(3) 0.015(3) 0.013(3)
C4X 0.121(7) 0.050(4) 0.053(4) -0.032(4) 0.018(5) -0.007(4)
C5X 0.129(8) 0.062(5) 0.086(6) 0.046(5) 0.036(6) 0.038(5)

loop_
_atom_type_symbol
_atom_type_description
_atom_type_scat_dispersion_real
_atom_type_scat_dispersion_imag
_atom_type_scat_source
C C 0.0033 0.0016 'International Tables Vol C Tables 4.2.6.8 and 6.1.1.4'
H H 0.0000 0.0000 'International Tables Vol C Tables 4.2.6.8 and 6.1.1.4'
N N 0.0061 0.0033 'International Tables Vol C Tables 4.2.6.8 and 6.1.1.4'
O O 0.0106 0.0060 'International Tables Vol C Tables 4.2.6.8 and 6.1.1.4'

loop_
_geom_angle_atom_site_label_1
_geom_angle_atom_site_label_2
_geom_angle_atom_site_label_3
_geom_angle
C6 N1 C2 114.5(4)
N2 C2 N1 117.2(4)
N2 C2 N3 118.1(4)
N1 C2 N3 124.7(4)
C2 N2 H21 121(3)
C2 N2 H22 124(3)
H21 N2 H22 115(5)
C4 N3 C2 114.6(3)
N3 C4 N4 118.1(4)
N3 C4 N5 126.1(4)
N4 C4 N5 115.8(4)
C4 N4 H41 121(4)
C4 N4 H42 120(3)
H41 N4 H42 119(5)
C6 N5 C4 113.3(4)
N1 C6 N5 126.7(4)
N1 C6 C61 117.1(4)
N5 C6 C61 116.3(4)
C6 C61 H61A 109.5
C6 C61 H61B 109.5
H61A C61 H61B 109.5
C6 C61 H61C 109.5
H61A C61 H61C 109.5
H61B C61 H61C 109.5
C2X C1X H1X1 109.5
C2X C1X H1X2 109.5
H1X1 C1X H1X2 109.5
C2X C1X H1X3 109.5
H1X1 C1X H1X3 109.5
H1X2 C1X H1X3 109.5
O2X C2X N3X 122.4(6)
O2X C2X C1X 121.3(5)
N3X C2X C1X 116.3(6)
C2X N3X C5X 123.8(7)
C2X N3X C4X 117.4(6)
C5X N3X C4X 118.8(7)
N3X C4X H4X1 109.5
N3X C4X H4X2 109.5
H4X1 C4X H4X2 109.5
N3X C4X H4X3 109.5
H4X1 C4X H4X3 109.5
H4X2 C4X H4X3 109.5
N3X C5X H5X1 109.5
N3X C5X H5X2 109.5
H5X1 C5X H5X2 109.5
N3X C5X H5X3 109.5
H5X1 C5X H5X3 109.5
H5X2 C5X H5X3 109.5

loop_
_geom_bond_atom_site_label_1
_geom_bond_atom_site_label_2
_geom_bond_distance
N1 C6 1.335(6)
N1 C2 1.344(6)
C2 N2 1.327(6)
C2 N3 1.356(6)
N2 H21 0.89(2)
N2 H22 0.89(2)
N3 C4 1.332(5)
C4 N4 1.334(6)
C4 N5 1.352(6)
N4 H41 0.88(2)
N4 H42 0.89(2)
N5 C6 1.342(6)
C6 C61 1.489(6)
C61 H61A 0.9800
C61 H61B 0.9800
C61 H61C 0.9800
C1X C2X 1.536(9)
C1X H1X1 0.9800
C1X H1X2 0.9800
C1X H1X3 0.9800
C2X O2X 1.224(7)
C2X N3X 1.311(8)
N3X C5X 1.459(9)
N3X C4X 1.479(9)
C4X H4X1 0.9800
C4X H4X2 0.9800
C4X H4X3 0.9800
C5X H5X1 0.9800
C5X H5X2 0.9800
C5X H5X3 0.9800

loop_
_geom_hbond_atom_site_label_D
_geom_hbond_atom_site_label_H
_geom_hbond_atom_site_label_A
_geom_hbond_site_symmetry_A
_geom_hbond_distance_DH
_geom_hbond_distance_HA
_geom_hbond_distance_DA
_geom_hbond_angle_DHA
N2 H21 N5 15_455 0.89(2) 2.15(3) 3.037(5) 175(5)
N2 H22 N3 2_665 0.89(2) 2.16(3) 3.041(5) 169(5)
N4 H41 N1 7_554 0.88(2) 2.10(3) 2.973(5) 174(6)
N4 H42 O2X . 0.89(2) 2.00(3) 2.865(5) 163(5)

loop_
_geom_torsion_atom_site_label_1
_geom_torsion_atom_site_label_2
_geom_torsion_atom_site_label_3
_geom_torsion_atom_site_label_4
_geom_torsion
C6 N1 C2 N2 -179.4(4)
C6 N1 C2 N3 0.4(7)
N2 C2 N3 C4 -180.0(4)
N1 C2 N3 C4 0.3(7)
C2 N3 C4 N4 178.6(4)
C2 N3 C4 N5 -1.8(7)
N3 C4 N5 C6 2.4(7)
N4 C4 N5 C6 -178.0(4)
C2 N1 C6 N5 0.4(7)
C2 N1 C6 C61 -179.1(5)
C4 N5 C6 N1 -1.7(7)
C4 N5 C6 C61 177.9(5)
O2X C2X N3X C5X -176.6(7)
C1X C2X N3X C5X 4.9(9)
O2X C2X N3X C4X 0.9(9)
C1X C2X N3X C4X -177.6(6)

_cod_database_fobs_code 2020089
